data_1008337
loop_
_publ_author_name
'Averbuch-Pouchot, M T'

_publ_section_title
;
Crystal structure of a tetrapoly-dipolyphosphate: Ca Nb~2~ = (P~4~
O~13~) (P~2~ O~7~).
;
_journal_coden_ASTM ZAACAB
_journal_name_full
;
Zeitschrift fuer Anorganische und Allgemeine Chemie
;
_journal_page_first 118
_journal_page_last 124
_journal_paper_doi 10.1002/zaac.19875450213
_journal_volume 545
_journal_year 1987
_chemical_formula_structural 'Ca Nb2 (P4 O13) (P2 O7) O'
_chemical_formula_sum 'Ca Nb2 O21 P6'
_chemical_name_systematic
;
Calcium diniobium tetraphosphate diphosphate oxide
;
_space_group_IT_number 12
_symmetry_cell_setting monoclinic
_symmetry_Int_Tables_number 12
_symmetry_space_group_name_Hall '-C 2y'
_symmetry_space_group_name_H-M 'C 1 2/m 1'
_cell_angle_alpha 90
_cell_angle_beta 96.09(1)
_cell_angle_gamma 90
_cell_formula_units_Z 4
_cell_length_a 13.264(9)
_cell_length_b 10.577(8)
_cell_length_c 12.393(9)
_cell_volume 1728.8
_exptl_crystal_density_meas 2.87
_refine_ls_R_factor_all 0.049
_cod_database_code 1008337

loop_
_symmetry_equiv_pos_as_xyz
x,y,z
x,-y,z
-x,-y,-z
-x,y,-z
1/2+x,1/2+y,z
1/2+x,1/2-y,z
1/2-x,1/2-y,-z
1/2-x,1/2+y,-z

loop_
_atom_site_label
_atom_site_type_symbol
_atom_site_symmetry_multiplicity
_atom_site_Wyckoff_symbol
_atom_site_fract_x
_atom_site_fract_y
_atom_site_fract_z
_atom_site_occupancy
_atom_site_attached_hydrogens
_atom_site_calc_flag
Nb1 Nb5+ 4 h 0. 0.2452(1) 0.5 1. 0 d
Nb2 Nb5+ 4 i 0.2855(1) 0. 0.8203(1) 1. 0 d
Ca1 Ca2+ 4 i 0.2752(2) 0.5 0.8616(2) 1. 0 d
P1 P5+ 8 j 0.9405(2) 0.7372(3) 0.8974(2) 1. 0 d
P2 P5+ 8 j 0.6104(2) 0.7399(3) 0.7660(2) 1. 0 d
P3 P5+ 4 i 0.6399(3) 0.5 0.4100(3) 1. 0 d
P4 P5+ 4 i 0.8428(3) 0.5 0.5432(3) 1. 0 d
O1 O2- 8 j 0.3700(6) 0.6695(9) 0.9304(7) 1. 0 d
O2 O2- 8 j 0.3974(5) 0.1321(9) 0.8257(6) 1. 0 d
O3 O2- 4 g 0. 0.669(1) 0. 1. 0 d
O4 O2- 8 j 0.9765(6) 0.8058(8) 0.1623(7) 1. 0 d
O5 O2- 8 j 0.0559(6) 0.2395(9) 0.6486(6) 1. 0 d
O6 O2- 8 j 0.8495(7) 0.6378(9) 0.2013(8) 1. 0 d
O7 O2- 8 j 0.8165(6) 0.1304(9) 0.2262(7) 1. 0 d
O8 O2- 8 j 0.5986(6) 0.3853(8) 0.4649(7) 1. 0 d
O9 O2- 4 i 0.8739(9) 0. 0.708(1) 1. 0 d
O10 O2- 4 i 0.2415(9) 0.5 0.5543(9) 1. 0 d
O11 O2- 8 j 0.9062(6) 0.3821(8) 0.5271(6) 1. 0 d
O12 O2- 4 i 0.7016(8) 0. 0.3548(9) 1. 0 d
O13 O2- 4 i 0.275(1) 0. 0.956(1) 1. 0 d

loop_
_atom_type_symbol
_atom_type_oxidation_number
Nb5+ 5.000
Ca2+ 2.000
P5+ 5.000
O2- -2.000
